data_2203346
loop_
_publ_author_name
'Rademeyer, Melanie'

_publ_section_title
;
 Tetrakis(anilinium) hexachlorotin(IV) dichloride
;
_journal_issue 3
_journal_name_full 'Acta Crystallographica Section E'
_journal_page_first m345
_journal_page_last m347
_journal_paper_doi 10.1107/S1600536804004258
_journal_volume 60
_journal_year 2004
_chemical_formula_iupac '(C6 H8 N)4 [Sn Cl6] Cl2'
_chemical_formula_moiety '4C6 H8 N 1+, Cl6 Sn 2-, 2Cl 1-'
_chemical_formula_sum 'C24 H32 Cl8 N4 Sn'
_chemical_formula_weight 778.83
_chemical_name_systematic
;
Tetrakis(anilinium) hexachlorotin(IV) dichloride
;
_space_group_IT_number 14
_symmetry_cell_setting monoclinic
_symmetry_space_group_name_Hall '-P 2ybc'
_symmetry_space_group_name_H-M 'P 1 21/c 1'
_atom_sites_solution_hydrogens geom
_atom_sites_solution_primary direct
_atom_sites_solution_secondary difmap
_audit_creation_method SHELXL-97
_cell_angle_alpha 90.00
_cell_angle_beta 92.40(2)
_cell_angle_gamma 90.00
_cell_formula_units_Z 4
_cell_length_a 15.615(4)
_cell_length_b 10.543(4)
_cell_length_c 20.403(5)
_cell_measurement_reflns_used 185
_cell_measurement_temperature 293(2)
_cell_measurement_theta_max 32
_cell_measurement_theta_min 2
_cell_volume 3356.0(17)
_computing_cell_refinement 'CrysAlis CCD'
_computing_data_collection 'CrysAlis CCD (Oxford Diffraction, 2003)'
_computing_data_reduction 'CrysAlis RED (Oxford Diffraction, 2003)'
_computing_molecular_graphics 'ORTEP-3 for Windows (Farrugia, 1997)'
_computing_publication_material 'WinGX (Farrugia, 1999) and PLATON (Spek, 2000)'
_computing_structure_refinement 'SHELXL97 (Sheldrick, 1997)'
_computing_structure_solution 'SHELXS97 (Sheldrick, 1997)'
_diffrn_ambient_temperature 293(2)
_diffrn_measured_fraction_theta_full 0.995
_diffrn_measured_fraction_theta_max 0.932
_diffrn_measurement_device_type 'Oxford Excalibur2'
_diffrn_measurement_method \w-2\q
_diffrn_radiation_monochromator graphite
_diffrn_radiation_source 'fine-focus sealed tube'
_diffrn_radiation_type MoK\a
_diffrn_radiation_wavelength 0.71073
_diffrn_reflns_av_R_equivalents 0.0354
_diffrn_reflns_av_sigmaI/netI 0.0693
_diffrn_reflns_limit_h_max 22
_diffrn_reflns_limit_h_min -22
_diffrn_reflns_limit_k_max 15
_diffrn_reflns_limit_k_min -12
_diffrn_reflns_limit_l_max 29
_diffrn_reflns_limit_l_min -29
_diffrn_reflns_number 30679
_diffrn_reflns_theta_full 25.00
_diffrn_reflns_theta_max 31.87
_diffrn_reflns_theta_min 3.99
_diffrn_standards_decay_% <2
_diffrn_standards_interval_count n/a
_diffrn_standards_interval_time n/a
_diffrn_standards_number n/a
_exptl_absorpt_coefficient_mu 1.419
_exptl_absorpt_correction_T_max 0.7567
_exptl_absorpt_correction_T_min 0.5317
_exptl_absorpt_correction_type multi-scan
_exptl_absorpt_process_details '(Blessing, 1995)'
_exptl_crystal_colour 'light brown'
_exptl_crystal_density_diffrn 1.541
_exptl_crystal_density_method 'not measured'
_exptl_crystal_description block
_exptl_crystal_F_000 1560
_exptl_crystal_size_max 0.50
_exptl_crystal_size_mid 0.20
_exptl_crystal_size_min 0.20
_refine_diff_density_max 1.018
_refine_diff_density_min -0.582
_refine_ls_extinction_method none
_refine_ls_goodness_of_fit_ref 0.918
_refine_ls_hydrogen_treatment constr
_refine_ls_matrix_type full
_refine_ls_number_parameters 338
_refine_ls_number_reflns 10736
_refine_ls_number_restraints 60
_refine_ls_restrained_S_all 0.916
_refine_ls_R_factor_all 0.1153
_refine_ls_R_factor_gt 0.0428
_refine_ls_shift/su_max 0.005
_refine_ls_shift/su_mean 0.000
_refine_ls_structure_factor_coef Fsqd
_refine_ls_weighting_details 'calc w = 1/[\s^2^(Fo^2^)+(0.0411P)^2^] where P = (Fo^2^+2Fc^2^)/3'
_refine_ls_weighting_scheme calc
_refine_ls_wR_factor_gt 0.0847
_refine_ls_wR_factor_ref 0.1038
_reflns_number_gt 5357
_reflns_number_total 10736
_reflns_threshold_expression I>2\s(I)
_cod_data_source_file rn6013.cif
_cod_data_source_block I
_cod_original_cell_volume 3355.9(17)
_cod_original_sg_symbol_H-M 'P 21/c'
_cod_database_code 2203346
_cod_database_fobs_code 2203346

loop_
_symmetry_equiv_pos_as_xyz
'x, y, z'
'-x, y+1/2, -z+1/2'
'-x, -y, -z'
'x, -y-1/2, z-1/2'

loop_
_atom_site_label
_atom_site_fract_x
_atom_site_fract_y
_atom_site_fract_z
_atom_site_U_iso_or_equiv
_atom_site_adp_type
_atom_site_calc_flag
_atom_site_refinement_flags
_atom_site_occupancy
_atom_site_type_symbol
N2 0.25134(19) -0.1246(2) -0.16768(12) 0.0504(7) Uani d . 1 N
H2A 0.2065 -0.0920 -0.1901 0.076 Uiso calc R 1 H
H2B 0.2477 -0.2088 -0.1680 0.076 Uiso calc R 1 H
H2C 0.2994 -0.1008 -0.1862 0.076 Uiso calc R 1 H
N3 0.25710(19) 0.1214(2) 0.68417(12) 0.0523(7) Uani d . 1 N
H3A 0.2625 0.2054 0.6863 0.078 Uiso calc R 1 H
H3B 0.3016 0.0851 0.7054 0.078 Uiso calc R 1 H
H3C 0.2089 0.0982 0.7026 0.078 Uiso calc R 1 H
N1 0.4587(2) 0.8032(3) 0.19859(15) 0.0636(9) Uani d . 1 N
H1C 0.4941 0.8628 0.2145 0.095 Uiso calc R 1 H
H1A 0.4653 0.7328 0.2223 0.095 Uiso calc R 1 H
H1B 0.4048 0.8302 0.2004 0.095 Uiso calc R 1 H
N4 0.00100(19) 0.2450(3) 0.30654(14) 0.0648(9) Uani d . 1 N
H4A 0.0067 0.1651 0.2932 0.097 Uiso calc R 1 H
H4B 0.0449 0.2909 0.2933 0.097 Uiso calc R 1 H
H4C -0.0478 0.2769 0.2896 0.097 Uiso calc R 1 H
C24 0.0383(2) 0.3470(3) 0.41180(19) 0.0546(9) Uani d D 1 C
H24 0.0646 0.4118 0.3892 0.066 Uiso calc R 1 H
C19 -0.0002(2) 0.2482(3) 0.37854(17) 0.0450(8) Uani d D 1 C
C23 0.0374(2) 0.3491(4) 0.4793(2) 0.0636(11) Uani d D 1 C
H23 0.0634 0.4154 0.5027 0.076 Uiso calc R 1 H
C22 -0.0020(2) 0.2531(4) 0.5117(2) 0.0675(11) Uani d D 1 C
H22 -0.0030 0.2552 0.5573 0.081 Uiso calc R 1 H
C20 -0.0396(2) 0.1518(3) 0.41058(19) 0.0550(9) Uani d D 1 C
H20 -0.0658 0.0857 0.3872 0.066 Uiso calc R 1 H
C21 -0.0397(3) 0.1547(4) 0.4785(2) 0.0638(11) Uani d D 1 C
H21 -0.0655 0.0896 0.5012 0.077 Uiso calc R 1 H
Cl7 0.10229(5) 0.00270(8) 0.75179(4) 0.0504(2) Uani d . 1 Cl
Cl8 0.58691(6) 0.02214(9) 0.23994(5) 0.0609(3) Uani d . 1 Cl
C1 0.4781(2) 0.7764(3) 0.13001(18) 0.0496(9) Uani d D 1 C
C2 0.5265(3) 0.6724(4) 0.1173(2) 0.0722(12) Uani d D 1 C
H2 0.5478 0.6211 0.1513 0.087 Uiso calc R 1 H
C3 0.5429(3) 0.6452(4) 0.0538(3) 0.0849(14) Uani d D 1 C
H3 0.5750 0.5736 0.0445 0.102 Uiso calc R 1 H
C4 0.5134(3) 0.7210(5) 0.0036(2) 0.0839(14) Uani d D 1 C
H4 0.5258 0.7020 -0.0395 0.101 Uiso calc R 1 H
C6 0.4469(3) 0.8535(4) 0.0819(2) 0.0666(11) Uani d D 1 C
H6 0.4139 0.9237 0.0920 0.080 Uiso calc R 1 H
C5 0.4643(3) 0.8271(4) 0.0178(2) 0.0769(12) Uani d D 1 C
H5 0.4435 0.8797 -0.0158 0.092 Uiso calc R 1 H
Sn 0.230329(14) -0.00050(2) 0.257819(10) 0.03698(7) Uani d . 1 Sn
Cl1 0.12090(5) -0.10126(8) 0.32113(4) 0.0527(2) Uani d . 1 Cl
Cl2 0.34470(5) 0.09625(8) 0.19576(4) 0.0500(2) Uani d . 1 Cl
Cl5 0.23704(6) -0.19009(7) 0.18993(4) 0.0516(2) Uani d . 1 Cl
Cl6 0.34200(5) -0.09639(7) 0.33004(4) 0.0457(2) Uani d . 1 Cl
Cl4 0.22586(6) 0.18760(8) 0.32433(4) 0.0554(2) Uani d . 1 Cl
C16 0.2473(2) 0.0041(4) 0.48740(17) 0.0557(9) Uani d D 1 C
H16 0.2455 -0.0216 0.4438 0.067 Uiso calc R 1 H
C13 0.2543(2) 0.0810(3) 0.61508(15) 0.0400(7) Uani d D 1 C
C15 0.2930(3) -0.0643(4) 0.53349(19) 0.0626(11) Uani d D 1 C
H15 0.3217 -0.1373 0.5212 0.075 Uiso calc R 1 H
C14 0.2970(3) -0.0261(3) 0.59813(18) 0.0557(10) Uani d D 1 C
H14 0.3282 -0.0725 0.6296 0.067 Uiso calc R 1 H
C18 0.2067(2) 0.1487(3) 0.56973(17) 0.0566(10) Uani d D 1 C
H18 0.1764 0.2200 0.5823 0.068 Uiso calc R 1 H
C17 0.2041(3) 0.1105(4) 0.50532(18) 0.0615(10) Uani d D 1 C
H17 0.1728 0.1571 0.4739 0.074 Uiso calc R 1 H
Cl3 0.12225(6) 0.08995(9) 0.18308(4) 0.0550(2) Uani d . 1 Cl
C10 0.2499(3) 0.0069(4) 0.02631(18) 0.0631(10) Uani d D 1 C
H10 0.2493 0.0364 0.0693 0.076 Uiso calc R 1 H
C8 0.2916(2) 0.0344(3) -0.08414(18) 0.0535(9) Uani d D 1 C
H8 0.3189 0.0810 -0.1158 0.064 Uiso calc R 1 H
C7 0.2521(2) -0.0784(3) -0.09941(15) 0.0407(7) Uani d D 1 C
C9 0.2895(3) 0.0765(4) -0.0204(2) 0.0658(11) Uani d D 1 C
H9 0.3153 0.1533 -0.0089 0.079 Uiso calc R 1 H
C11 0.2118(3) -0.1045(4) 0.00994(17) 0.0608(10) Uani d D 1 C
H11 0.1854 -0.1518 0.0419 0.073 Uiso calc R 1 H
C12 0.2119(2) -0.1486(3) -0.05360(17) 0.0532(9) Uani d D 1 C
H12 0.1851 -0.2247 -0.0651 0.064 Uiso calc R 1 H

loop_
_atom_site_aniso_label
_atom_site_aniso_U_11
_atom_site_aniso_U_22
_atom_site_aniso_U_33
_atom_site_aniso_U_12
_atom_site_aniso_U_13
_atom_site_aniso_U_23
N2 0.067(2) 0.0447(16) 0.0391(16) 0.0066(14) 0.0030(14) -0.0021(12)
N3 0.070(2) 0.0429(16) 0.0449(17) -0.0045(14) 0.0095(15) -0.0036(13)
N1 0.060(2) 0.064(2) 0.067(2) -0.0042(16) 0.0062(17) -0.0076(17)
N4 0.064(2) 0.072(2) 0.058(2) -0.0167(17) 0.0000(16) 0.0010(17)
C24 0.053(2) 0.042(2) 0.069(3) -0.0071(16) 0.0014(19) 0.0013(18)
C19 0.0381(19) 0.0433(19) 0.053(2) 0.0006(15) -0.0002(16) 0.0013(16)
C23 0.055(2) 0.060(2) 0.075(3) 0.005(2) -0.007(2) -0.023(2)
C22 0.055(2) 0.089(3) 0.059(3) 0.014(2) 0.004(2) -0.003(2)
C20 0.051(2) 0.048(2) 0.067(3) -0.0077(17) 0.0010(19) -0.0044(18)
C21 0.061(3) 0.065(3) 0.066(3) -0.005(2) 0.015(2) 0.014(2)
Cl7 0.0432(4) 0.0510(5) 0.0571(5) 0.0009(4) 0.0016(4) -0.0087(4)
Cl8 0.0458(5) 0.0752(7) 0.0616(6) -0.0024(4) 0.0021(4) -0.0162(5)
C1 0.042(2) 0.047(2) 0.060(2) -0.0044(16) 0.0068(17) -0.0091(18)
C2 0.057(3) 0.065(3) 0.096(4) 0.018(2) 0.017(2) 0.011(2)
C3 0.082(3) 0.070(3) 0.105(4) 0.021(3) 0.032(3) -0.007(3)
C4 0.089(4) 0.098(4) 0.067(3) -0.022(3) 0.030(3) -0.020(3)
C6 0.067(3) 0.052(2) 0.081(3) 0.016(2) 0.006(2) -0.003(2)
C5 0.077(3) 0.085(3) 0.069(3) 0.001(3) 0.001(2) 0.008(3)
Sn 0.04106(12) 0.03370(11) 0.03631(11) 0.00154(10) 0.00331(8) 0.00081(9)
Cl1 0.0470(5) 0.0606(5) 0.0512(5) -0.0022(4) 0.0096(4) 0.0107(4)
Cl2 0.0494(5) 0.0439(5) 0.0577(5) -0.0007(4) 0.0157(4) 0.0037(4)
Cl5 0.0682(6) 0.0422(5) 0.0440(5) -0.0023(4) -0.0002(4) -0.0100(4)
Cl6 0.0464(5) 0.0418(4) 0.0480(5) 0.0002(4) -0.0072(4) 0.0001(4)
Cl4 0.0747(6) 0.0406(5) 0.0509(5) 0.0081(4) 0.0050(5) -0.0101(4)
C16 0.060(2) 0.065(2) 0.0424(19) -0.002(2) 0.0073(17) -0.008(2)
C13 0.0468(19) 0.0350(17) 0.0384(18) -0.0048(14) 0.0060(15) 0.0004(14)
C15 0.067(3) 0.055(2) 0.066(3) 0.015(2) 0.006(2) -0.015(2)
C14 0.070(3) 0.044(2) 0.052(2) 0.0128(17) -0.0067(19) -0.0020(16)
C18 0.071(3) 0.048(2) 0.051(2) 0.0212(19) 0.006(2) -0.0019(17)
C17 0.074(3) 0.063(3) 0.047(2) 0.016(2) -0.0038(19) 0.0030(19)
Cl3 0.0497(5) 0.0650(6) 0.0497(5) 0.0078(4) -0.0026(4) 0.0139(4)
C10 0.065(3) 0.082(3) 0.042(2) 0.007(2) -0.0042(18) -0.015(2)
C8 0.063(2) 0.043(2) 0.056(2) -0.0036(17) 0.0129(19) -0.0040(16)
C7 0.0467(19) 0.0374(18) 0.0376(18) 0.0105(15) -0.0011(15) 0.0024(14)
C9 0.064(3) 0.052(2) 0.081(3) -0.007(2) 0.001(2) -0.026(2)
C11 0.070(3) 0.073(3) 0.040(2) -0.004(2) 0.0051(19) 0.0056(19)
C12 0.064(2) 0.046(2) 0.049(2) -0.0087(17) -0.0012(18) 0.0025(17)

loop_
_atom_type_symbol
_atom_type_description
_atom_type_scat_dispersion_real
_atom_type_scat_dispersion_imag
_atom_type_scat_source
C C 0.0033 0.0016 'International Tables Vol C Tables 4.2.6.8 and 6.1.1.4'
N N 0.0061 0.0033 'International Tables Vol C Tables 4.2.6.8 and 6.1.1.4'
H H 0.0000 0.0000 'International Tables Vol C Tables 4.2.6.8 and 6.1.1.4'
Cl Cl 0.1484 0.1585 'International Tables Vol C Tables 4.2.6.8 and 6.1.1.4'
Sn Sn -0.6537 1.4246 'International Tables Vol C Tables 4.2.6.8 and 6.1.1.4'

loop_
_geom_angle_atom_site_label_1
_geom_angle_atom_site_label_2
_geom_angle_atom_site_label_3
_geom_angle
C7 N2 H2A 109.5
C7 N2 H2B 109.5
H2A N2 H2B 109.5
C7 N2 H2C 109.5
H2A N2 H2C 109.5
H2B N2 H2C 109.5
C13 N3 H3A 109.5
C13 N3 H3B 109.5
H3A N3 H3B 109.5
C13 N3 H3C 109.5
H3A N3 H3C 109.5
H3B N3 H3C 109.5
C1 N1 H1C 109.5
C1 N1 H1A 109.5
H1C N1 H1A 109.5
C1 N1 H1B 109.5
H1C N1 H1B 109.5
H1A N1 H1B 109.5
C19 N4 H4A 109.5
C19 N4 H4B 109.5
H4A N4 H4B 109.5
C19 N4 H4C 109.5
H4A N4 H4C 109.5
H4B N4 H4C 109.5
C19 C24 C23 119.0(3)
C19 C24 H24 120.5
C23 C24 H24 120.5
C24 C19 C20 121.7(3)
C24 C19 N4 119.3(3)
C20 C19 N4 119.0(3)
C22 C23 C24 119.6(4)
C22 C23 H23 120.2
C24 C23 H23 120.2
C21 C22 C23 121.1(4)
C21 C22 H22 119.4
C23 C22 H22 119.4
C19 C20 C21 118.7(3)
C19 C20 H20 120.7
C21 C20 H20 120.7
C22 C21 C20 119.8(4)
C22 C21 H21 120.1
C20 C21 H21 120.1
C6 C1 C2 122.2(4)
C6 C1 N1 119.6(3)
C2 C1 N1 118.3(4)
C1 C2 C3 118.6(4)
C1 C2 H2 120.7
C3 C2 H2 120.7
C2 C3 C4 121.3(4)
C2 C3 H3 119.4
C4 C3 H3 119.4
C3 C4 C5 119.1(4)
C3 C4 H4 120.4
C5 C4 H4 120.4
C1 C6 C5 119.3(4)
C1 C6 H6 120.3
C5 C6 H6 120.3
C6 C5 C4 119.5(4)
C6 C5 H5 120.3
C4 C5 H5 120.3
Cl4 Sn Cl3 89.70(4)
Cl4 Sn Cl1 91.31(4)
Cl3 Sn Cl1 91.14(4)
Cl4 Sn Cl5 179.12(3)
Cl3 Sn Cl5 90.60(4)
Cl1 Sn Cl5 89.51(4)
Cl4 Sn Cl6 92.15(3)
Cl3 Sn Cl6 177.85(3)
Cl1 Sn Cl6 89.92(3)
Cl5 Sn Cl6 87.53(3)
Cl4 Sn Cl2 89.28(4)
Cl3 Sn Cl2 90.83(4)
Cl1 Sn Cl2 177.95(3)
Cl5 Sn Cl2 89.89(3)
Cl6 Sn Cl2 88.10(3)
C15 C16 C17 120.0(3)
C15 C16 H16 120.0
C17 C16 H16 120.0
C14 C13 C18 121.3(3)
C14 C13 N3 119.2(3)
C18 C13 N3 119.5(3)
C16 C15 C14 120.4(3)
C16 C15 H15 119.8
C14 C15 H15 119.8
C13 C14 C15 118.8(3)
C13 C14 H14 120.6
C15 C14 H14 120.6
C13 C18 C17 119.3(3)
C13 C18 H18 120.3
C17 C18 H18 120.3
C16 C17 C18 120.1(3)
C16 C17 H17 120.0
C18 C17 H17 120.0
C11 C10 C9 120.0(3)
C11 C10 H10 120.0
C9 C10 H10 120.0
C7 C8 C9 117.8(3)
C7 C8 H8 121.1
C9 C8 H8 121.1
C12 C7 C8 122.0(3)
C12 C7 N2 118.8(3)
C8 C7 N2 119.1(3)
C10 C9 C8 120.9(3)
C10 C9 H9 119.5
C8 C9 H9 119.5
C10 C11 C12 120.5(4)
C10 C11 H11 119.7
C12 C11 H11 119.7
C7 C12 C11 118.7(3)
C7 C12 H12 120.7
C11 C12 H12 120.7

loop_
_geom_bond_atom_site_label_1
_geom_bond_atom_site_label_2
_geom_bond_distance
_geom_bond_publ_flag
N2 C7 1.475(4) ?
N2 H2A 0.8900 ?
N2 H2B 0.8900 ?
N2 H2C 0.8900 ?
N3 C13 1.472(4) ?
N3 H3A 0.8900 ?
N3 H3B 0.8900 ?
N3 H3C 0.8900 ?
N1 C1 1.472(4) ?
N1 H1C 0.8900 ?
N1 H1A 0.8900 ?
N1 H1B 0.8900 ?
N4 C19 1.470(4) ?
N4 H4A 0.8900 ?
N4 H4B 0.8900 ?
N4 H4C 0.8900 ?
C24 C19 1.368(4) ?
C24 C23 1.378(5) ?
C24 H24 0.9300 ?
C19 C20 1.369(4) ?
C23 C22 1.370(5) ?
C23 H23 0.9300 ?
C22 C21 1.359(5) ?
C22 H22 0.9300 ?
C20 C21 1.386(5) ?
C20 H20 0.9300 ?
C21 H21 0.9300 ?
C1 C6 1.350(5) ?
C1 C2 1.362(5) ?
C2 C3 1.362(5) ?
C2 H2 0.9300 ?
C3 C4 1.363(6) ?
C3 H3 0.9300 ?
C4 C5 1.393(6) ?
C4 H4 0.9300 ?
C6 C5 1.374(5) ?
C6 H6 0.9300 ?
C5 H5 0.9300 ?
Sn Cl4 2.4057(10) yes
Sn Cl3 2.4223(10) yes
Sn Cl1 2.4292(10) yes
Sn Cl5 2.4366(10) yes
Sn Cl6 2.4533(10) yes
Sn Cl2 2.4541(10) yes
C16 C15 1.363(5) ?
C16 C17 1.367(5) ?
C16 H16 0.9300 ?
C13 C14 1.363(4) ?
C13 C18 1.364(4) ?
C15 C14 1.378(5) ?
C15 H15 0.9300 ?
C14 H14 0.9300 ?
C18 C17 1.373(4) ?
C18 H18 0.9300 ?
C17 H17 0.9300 ?
C10 C11 1.353(5) ?
C10 C9 1.370(5) ?
C10 H10 0.9300 ?
C8 C7 1.369(4) ?
C8 C9 1.376(5) ?
C8 H8 0.9300 ?
C7 C12 1.365(4) ?
C9 H9 0.9300 ?
C11 C12 1.377(4) ?
C11 H11 0.9300 ?
C12 H12 0.9300 ?

loop_
_geom_hbond_atom_site_label_D
_geom_hbond_atom_site_label_H
_geom_hbond_atom_site_label_A
_geom_hbond_site_symmetry_A
_geom_hbond_distance_DH
_geom_hbond_distance_HA
_geom_hbond_distance_DA
_geom_hbond_angle_DHA
N2 H2A Cl7 1_554 0.89 2.21 3.098(3) 175
N2 H2B Cl6 4 0.89 2.53 3.266(3) 141
N2 H2B Cl1 4 0.89 2.82 3.538(3) 139
N2 H2C Cl8 3_655 0.89 2.28 3.167(3) 173
N3 H3A Cl2 4_566 0.89 2.46 3.280(3) 154
N3 H3B Cl8 3_656 0.89 2.32 3.210(3) 176
N3 H3C Cl7 . 0.89 2.22 3.097(3) 168
N1 H1C Cl8 1_565 0.89 2.26 3.148(3) 172
N1 H1A Cl8 2_655 0.89 2.50 3.307(3) 151
N1 H1B Cl5 1_565 0.89 2.63 3.459(3) 156
N4 H4A Cl7 3_556 0.89 2.60 3.267(3) 133
N4 H4B Cl7 4_565 0.89 2.51 3.313(3) 150
N4 H4C Cl1 2 0.89 2.80 3.553(3) 143

loop_
_geom_torsion_atom_site_label_1
_geom_torsion_atom_site_label_2
_geom_torsion_atom_site_label_3
_geom_torsion_atom_site_label_4
_geom_torsion
C23 C24 C19 C20 0.2(5)
C23 C24 C19 N4 -179.6(3)
C19 C24 C23 C22 -0.3(6)
C24 C23 C22 C21 0.6(6)
C24 C19 C20 C21 -0.5(5)
N4 C19 C20 C21 179.3(3)
C23 C22 C21 C20 -0.9(6)
C19 C20 C21 C22 0.9(6)
C6 C1 C2 C3 -0.6(6)
N1 C1 C2 C3 178.4(4)
C1 C2 C3 C4 1.2(7)
C2 C3 C4 C5 -1.0(7)
C2 C1 C6 C5 -0.2(6)
N1 C1 C6 C5 -179.2(4)
C1 C6 C5 C4 0.4(7)
C3 C4 C5 C6 0.1(7)
C17 C16 C15 C14 -0.9(6)
C18 C13 C14 C15 1.4(6)
N3 C13 C14 C15 179.1(3)
C16 C15 C14 C13 0.2(6)
C14 C13 C18 C17 -2.2(6)
N3 C13 C18 C17 -179.8(3)
C15 C16 C17 C18 0.1(6)
C13 C18 C17 C16 1.4(6)
C9 C8 C7 C12 -0.3(5)
C9 C8 C7 N2 178.5(3)
C11 C10 C9 C8 -0.3(6)
C7 C8 C9 C10 0.7(6)
C9 C10 C11 C12 -0.4(6)
C8 C7 C12 C11 -0.5(5)
N2 C7 C12 C11 -179.2(3)
C10 C11 C12 C7 0.8(6)
